data_7025670
loop_
_publ_author_name
'Mueller, Thomas J.'
'Ziller, Joseph W.'
'Evans, William J.'

_publ_section_title
;
 Sigma bond metathesis with pentamethylcyclopentadienyl ligands in
 sterically crowded (C5Me5)3M complexes.
;
_journal_issue 29
_journal_name_full 'Dalton transactions (Cambridge, England : 2003)'
_journal_page_first 6767
_journal_page_last 6773
_journal_paper_doi 10.1039/c002654a
_journal_volume 39
_journal_year 2010
_chemical_absolute_configuration ad
_chemical_formula_sum 'C52 H70 Ce2 S2'
_chemical_formula_weight 1039.44
_chemical_name_systematic
;
?
;
_space_group_IT_number 34
_symmetry_cell_setting orthorhombic
_symmetry_space_group_name_Hall 'P 2 -2n'
_symmetry_space_group_name_H-M 'P n n 2'
_atom_sites_solution_hydrogens geom
_atom_sites_solution_primary direct
_atom_sites_solution_secondary difmap
_audit_creation_method SHELXTL
_cell_angle_alpha 90.00
_cell_angle_beta 90.00
_cell_angle_gamma 90.00
_cell_formula_units_Z 2
_cell_length_a 10.3287(7)
_cell_length_b 11.7979(8)
_cell_length_c 19.4736(13)
_cell_measurement_reflns_used 9884
_cell_measurement_temperature 103(2)
_cell_measurement_theta_max 28.28
_cell_measurement_theta_min 2.23
_cell_volume 2373.0(3)
_computing_cell_refinement 'Bruker SMART APEX2/SAINT'
_computing_data_collection 'Bruker SMART APEX2'
_computing_data_reduction 'Bruker SAINT'
_computing_molecular_graphics 'Bruker SHELXTL'
_computing_publication_material 'Bruker SHELXTL'
_computing_structure_refinement 'Bruker SHELXTL'
_computing_structure_solution 'Bruker SHELXTL'
_diffrn_ambient_temperature 103(2)
_diffrn_measured_fraction_theta_full 0.995
_diffrn_measured_fraction_theta_max 0.995
_diffrn_measurement_device_type 'Bruker SMART APEX II CCD'
_diffrn_measurement_method 'phi and omega'
_diffrn_radiation_monochromator graphite
_diffrn_radiation_source 'fine-focus sealed tube'
_diffrn_radiation_type MoK\a
_diffrn_radiation_wavelength 0.71073
_diffrn_reflns_av_R_equivalents 0.0247
_diffrn_reflns_av_sigmaI/netI 0.0206
_diffrn_reflns_limit_h_max 13
_diffrn_reflns_limit_h_min -13
_diffrn_reflns_limit_k_max 15
_diffrn_reflns_limit_k_min -15
_diffrn_reflns_limit_l_max 25
_diffrn_reflns_limit_l_min -25
_diffrn_reflns_number 26891
_diffrn_reflns_theta_full 28.28
_diffrn_reflns_theta_max 28.28
_diffrn_reflns_theta_min 2.02
_exptl_absorpt_coefficient_mu 2.015
_exptl_absorpt_correction_T_max 0.7008
_exptl_absorpt_correction_T_min 0.5649
_exptl_absorpt_correction_type multi-scan
_exptl_absorpt_process_details 'Bruker SADABS'
_exptl_crystal_colour purple
_exptl_crystal_density_diffrn 1.455
_exptl_crystal_density_meas ?
_exptl_crystal_density_method 'not measured'
_exptl_crystal_description polyhedron
_exptl_crystal_F_000 1060
_exptl_crystal_size_max 0.32
_exptl_crystal_size_mid 0.21
_exptl_crystal_size_min 0.19
_refine_diff_density_max 1.152
_refine_diff_density_min -0.276
_refine_diff_density_rms 0.076
_refine_ls_abs_structure_details 'Flack H D (1983), Acta Cryst. A39, 876-881'
_refine_ls_abs_structure_Flack 0.001(14)
_refine_ls_extinction_method none
_refine_ls_goodness_of_fit_ref 1.046
_refine_ls_hydrogen_treatment constr
_refine_ls_matrix_type full
_refine_ls_number_parameters 264
_refine_ls_number_reflns 5782
_refine_ls_number_restraints 1
_refine_ls_restrained_S_all 1.046
_refine_ls_R_factor_all 0.0218
_refine_ls_R_factor_gt 0.0207
_refine_ls_shift/su_max 0.029
_refine_ls_shift/su_mean 0.001
_refine_ls_structure_factor_coef Fsqd
_refine_ls_weighting_details 'calc w=1/[\s^2^(Fo^2^)+(0.0359P)^2^+0.7357P] where P=(Fo^2^+2Fc^2^)/3'
_refine_ls_weighting_scheme calc
_refine_ls_wR_factor_gt 0.0571
_refine_ls_wR_factor_ref 0.0584
_reflns_number_gt 5498
_reflns_number_total 5782
_reflns_threshold_expression >2sigma(I)
_cod_data_source_file c002654a.txt
_cod_data_source_block tjm29
_cod_depositor_comments
;
The following automatic conversions were performed:

'_symmetry_cell_setting' value 'Orthorhombic' changed to
'orthorhombic' according to
/home/saulius/struct/CIF-dictionaries/cif_core.dic dictionary named
'cif_core.dic' version 2.4.2 from 2011-04-26.

Automatic conversion script
Id: cif_fix_values 1891 2012-01-12 08:04:46Z andrius 

The following automatic conversions were performed:

'_exptl_crystal_density_meas' value 'none' was changed to '?' - the
value is perceived as not measured.

Automatic conversion script
Id: cif_fix_values 3008 2015-01-20 13:52:24Z robertas 
;
_cod_original_sg_symbol_H-M Pnn2
_cod_database_code 7025670

loop_
_symmetry_equiv_pos_as_xyz
'x, y, z'
'-x, -y, z'
'x+1/2, -y+1/2, z+1/2'
'-x+1/2, y+1/2, z+1/2'

loop_
_atom_site_label
_atom_site_type_symbol
_atom_site_fract_x
_atom_site_fract_y
_atom_site_fract_z
_atom_site_U_iso_or_equiv
_atom_site_adp_type
_atom_site_occupancy
_atom_site_symmetry_multiplicity
_atom_site_calc_flag
_atom_site_refinement_flags
Ce1 Ce 0.5000 0.5000 0.508349(6) 0.01302(6) Uani 1 2 d S
Ce2 Ce 0.5000 0.5000 0.247361(7) 0.01324(6) Uani 1 2 d S
S1 S 0.39024(4) 0.40728(3) 0.37740(5) 0.01783(8) Uani 1 1 d .
C1 C 0.2469(3) 0.50284(14) 0.55845(14) 0.0196(5) Uani 1 1 d .
C2 C 0.24852(19) 0.59129(16) 0.50923(11) 0.0170(4) Uani 1 1 d .
C3 C 0.32871(18) 0.67933(16) 0.53436(10) 0.0163(4) Uani 1 1 d .
C4 C 0.37579(19) 0.64619(17) 0.60032(11) 0.0182(4) Uani 1 1 d .
C5 C 0.32277(19) 0.53819(19) 0.61569(11) 0.0193(4) Uani 1 1 d .
C6 C 0.1695(2) 0.39468(18) 0.55369(12) 0.0260(4) Uani 1 1 d .
H6A H 0.2092 0.3367 0.5829 0.039 Uiso 1 1 calc R
H6B H 0.1684 0.3683 0.5060 0.039 Uiso 1 1 calc R
H6C H 0.0806 0.4089 0.5691 0.039 Uiso 1 1 calc R
C7 C 0.16550(19) 0.59837(18) 0.44595(11) 0.0224(4) Uani 1 1 d .
H7A H 0.0901 0.6464 0.4553 0.034 Uiso 1 1 calc R
H7B H 0.1364 0.5222 0.4331 0.034 Uiso 1 1 calc R
H7C H 0.2159 0.6311 0.4082 0.034 Uiso 1 1 calc R
C8 C 0.3446(2) 0.79402(17) 0.50165(11) 0.0204(4) Uani 1 1 d .
H8A H 0.3625 0.7847 0.4526 0.031 Uiso 1 1 calc R
H8B H 0.4168 0.8341 0.5235 0.031 Uiso 1 1 calc R
H8C H 0.2649 0.8379 0.5076 0.031 Uiso 1 1 calc R
C9 C 0.4494(2) 0.72303(18) 0.64845(12) 0.0242(4) Uani 1 1 d .
H9A H 0.4715 0.6814 0.6904 0.036 Uiso 1 1 calc R
H9B H 0.3955 0.7886 0.6602 0.036 Uiso 1 1 calc R
H9C H 0.5289 0.7491 0.6260 0.036 Uiso 1 1 calc R
C10 C 0.3204(3) 0.4805(2) 0.68499(13) 0.0255(5) Uani 1 1 d .
H10A H 0.4017 0.4958 0.7092 0.038 Uiso 1 1 calc R
H10B H 0.3103 0.3986 0.6787 0.038 Uiso 1 1 calc R
H10C H 0.2477 0.5097 0.7120 0.038 Uiso 1 1 calc R
C11 C 0.3168(2) 0.59136(17) 0.15659(11) 0.0181(4) Uani 1 1 d .
C12 C 0.27700(18) 0.62833(17) 0.22292(11) 0.0168(4) Uani 1 1 d .
C13 C 0.36781(19) 0.70826(17) 0.24678(10) 0.0171(4) Uani 1 1 d .
C14 C 0.4663(2) 0.71897(16) 0.19648(11) 0.0168(4) Uani 1 1 d .
C15 C 0.43369(19) 0.64859(16) 0.13976(10) 0.0163(4) Uani 1 1 d .
C16 C 0.2368(3) 0.5179(2) 0.10956(14) 0.0266(5) Uani 1 1 d .
H16A H 0.2667 0.5274 0.0622 0.040 Uiso 1 1 calc R
H16B H 0.1456 0.5401 0.1128 0.040 Uiso 1 1 calc R
H16C H 0.2462 0.4383 0.1231 0.040 Uiso 1 1 calc R
C17 C 0.15099(19) 0.5956(2) 0.25695(12) 0.0253(5) Uani 1 1 d .
H17A H 0.1648 0.5289 0.2860 0.038 Uiso 1 1 calc R
H17B H 0.0864 0.5779 0.2217 0.038 Uiso 1 1 calc R
H17C H 0.1200 0.6588 0.2852 0.038 Uiso 1 1 calc R
C18 C 0.3545(2) 0.78007(19) 0.30994(11) 0.0238(4) Uani 1 1 d .
H18A H 0.2638 0.8026 0.3156 0.036 Uiso 1 1 calc R
H18B H 0.4085 0.8479 0.3053 0.036 Uiso 1 1 calc R
H18C H 0.3825 0.7366 0.3502 0.036 Uiso 1 1 calc R
C19 C 0.5769(2) 0.80222(18) 0.19952(12) 0.0249(4) Uani 1 1 d .
H19A H 0.6470 0.7764 0.1694 0.037 Uiso 1 1 calc R
H19B H 0.6090 0.8074 0.2468 0.037 Uiso 1 1 calc R
H19C H 0.5468 0.8769 0.1844 0.037 Uiso 1 1 calc R
C20 C 0.49795(18) 0.6513(2) 0.07019(13) 0.0239(5) Uani 1 1 d .
H20A H 0.5561 0.7168 0.0675 0.036 Uiso 1 1 calc R
H20B H 0.4317 0.6573 0.0344 0.036 Uiso 1 1 calc R
H20C H 0.5478 0.5815 0.0635 0.036 Uiso 1 1 calc R
C21 C 0.29782(16) 0.28014(13) 0.37831(13) 0.0163(3) Uani 1 1 d .
C22 C 0.3470(2) 0.1821(2) 0.40844(12) 0.0260(4) Uani 1 1 d .
H22A H 0.4295 0.1843 0.4300 0.031 Uiso 1 1 calc R
C23 C 0.2777(2) 0.0814(2) 0.40749(13) 0.0313(5) Uani 1 1 d .
H23A H 0.3131 0.0153 0.4281 0.038 Uiso 1 1 calc R
C24 C 0.1571(2) 0.07700(17) 0.37663(17) 0.0317(4) Uani 1 1 d .
H24A H 0.1101 0.0078 0.3750 0.038 Uiso 1 1 calc R
C25 C 0.1061(2) 0.1738(2) 0.34837(14) 0.0338(5) Uani 1 1 d .
H25A H 0.0224 0.1716 0.3282 0.041 Uiso 1 1 calc R
C26 C 0.1752(2) 0.27537(18) 0.34874(13) 0.0251(4) Uani 1 1 d .
H26A H 0.1386 0.3415 0.3288 0.030 Uiso 1 1 calc R

loop_
_atom_site_aniso_label
_atom_site_aniso_U_11
_atom_site_aniso_U_22
_atom_site_aniso_U_33
_atom_site_aniso_U_23
_atom_site_aniso_U_13
_atom_site_aniso_U_12
Ce1 0.01274(11) 0.01202(10) 0.01429(11) 0.000 0.000 0.00163(4)
Ce2 0.01402(11) 0.01153(10) 0.01417(11) 0.000 0.000 -0.00011(4)
S1 0.01851(18) 0.01754(18) 0.01744(18) -0.0032(2) 0.0030(2) -0.00655(16)
C1 0.0183(11) 0.0162(11) 0.0242(12) 0.0000(6) 0.0069(10) 0.0012(6)
C2 0.0146(9) 0.0167(9) 0.0198(9) -0.0005(7) 0.0047(7) 0.0020(7)
C3 0.0167(9) 0.0150(9) 0.0172(9) -0.0020(7) 0.0036(7) 0.0035(7)
C4 0.0164(9) 0.0187(10) 0.0194(10) -0.0036(7) 0.0034(7) 0.0056(7)
C5 0.0212(9) 0.0197(10) 0.0171(9) 0.0002(8) 0.0041(8) 0.0053(9)
C6 0.0268(11) 0.0207(10) 0.0306(11) 0.0004(8) 0.0077(9) -0.0054(8)
C7 0.0175(9) 0.0264(10) 0.0233(10) -0.0007(8) -0.0013(8) 0.0031(8)
C8 0.0239(10) 0.0177(9) 0.0197(10) 0.0009(7) 0.0069(8) 0.0018(8)
C9 0.0253(11) 0.0223(10) 0.0250(10) -0.0046(8) -0.0020(9) 0.0059(9)
C10 0.0309(13) 0.0266(10) 0.0190(11) 0.0069(9) 0.0064(10) 0.0096(10)
C11 0.0186(9) 0.0169(9) 0.0188(9) 0.0008(7) -0.0022(7) 0.0000(8)
C12 0.0152(9) 0.0152(8) 0.0199(9) 0.0038(8) -0.0014(8) -0.0009(7)
C13 0.0177(9) 0.0159(9) 0.0176(9) 0.0002(7) -0.0018(7) 0.0030(7)
C14 0.0173(8) 0.0125(9) 0.0205(10) 0.0026(7) 0.0000(8) 0.0002(8)
C15 0.0178(9) 0.0140(8) 0.0171(9) 0.0019(7) 0.0002(7) 0.0005(7)
C16 0.0280(12) 0.0227(10) 0.0292(12) -0.0007(9) -0.0085(11) -0.0041(9)
C17 0.0157(10) 0.0369(13) 0.0232(10) 0.0074(9) 0.0004(8) -0.0012(9)
C18 0.0256(10) 0.0274(10) 0.0185(9) -0.0037(8) -0.0012(8) 0.0041(8)
C19 0.0229(10) 0.0235(10) 0.0282(11) 0.0055(8) -0.0008(8) -0.0067(8)
C20 0.0313(14) 0.0205(12) 0.0200(12) 0.0030(10) 0.0055(7) 0.0062(7)
C21 0.0183(7) 0.0164(7) 0.0142(7) -0.0006(10) 0.0011(9) -0.0038(6)
C22 0.0212(10) 0.0276(11) 0.0291(10) 0.0063(9) -0.0064(9) -0.0027(8)
C23 0.0334(12) 0.0231(11) 0.0374(12) 0.0090(9) 0.0007(10) -0.0018(9)
C24 0.0325(10) 0.0260(10) 0.0367(10) -0.0026(12) 0.0016(14) -0.0148(8)
C25 0.0232(10) 0.0364(13) 0.0418(13) 0.0018(11) -0.0089(10) -0.0138(10)
C26 0.0197(10) 0.0229(10) 0.0328(10) 0.0045(9) -0.0045(9) -0.0029(8)

loop_
_atom_type_symbol
_atom_type_description
_atom_type_scat_dispersion_real
_atom_type_scat_dispersion_imag
_atom_type_scat_source
C C 0.0033 0.0016 'International Tables Vol C Tables 4.2.6.8 and 6.1.1.4'
H H 0.0000 0.0000 'International Tables Vol C Tables 4.2.6.8 and 6.1.1.4'
S S 0.1246 0.1234 'International Tables Vol C Tables 4.2.6.8 and 6.1.1.4'
Ce Ce -0.2486 2.6331 'International Tables Vol C Tables 4.2.6.8 and 6.1.1.4'

loop_
_geom_angle_atom_site_label_1
_geom_angle_atom_site_label_2
_geom_angle_atom_site_label_3
_geom_angle
_geom_angle_site_symmetry_1
_geom_angle_site_symmetry_3
Cnt1 Ce1 S1 102.5 . .
Cnt1 Ce1 S1 120.5 2_665 .
Cnt1 Ce1 Cnt1 129.7 2_665 .
Cnt2 Ce2 S1 115.6 . .
Cnt2 Ce2 S1 106.5 2_665 .
Cnt2 Ce2 Cnt2 130.1 2_665 .
C1 Ce1 C1 139.07(12) 2_665 .
C1 Ce1 C4 48.64(6) 2_665 2_665
C1 Ce1 C4 102.30(7) . 2_665
C1 Ce1 C4 102.30(7) 2_665 .
C1 Ce1 C4 48.64(6) . .
C4 Ce1 C4 100.40(9) 2_665 .
C1 Ce1 C3 122.47(6) 2_665 .
C1 Ce1 C3 48.45(5) . .
C4 Ce1 C3 129.70(6) 2_665 .
C4 Ce1 C3 29.54(6) . .
C1 Ce1 C3 48.45(5) 2_665 2_665
C1 Ce1 C3 122.47(6) . 2_665
C4 Ce1 C3 29.53(6) 2_665 2_665
C4 Ce1 C3 129.70(6) . 2_665
C3 Ce1 C3 159.18(8) . 2_665
C1 Ce1 C2 29.30(6) 2_665 2_665
C1 Ce1 C2 150.20(6) . 2_665
C4 Ce1 C2 48.43(6) 2_665 2_665
C4 Ce1 C2 130.97(6) . 2_665
C3 Ce1 C2 150.54(6) . 2_665
C3 Ce1 C2 29.20(6) 2_665 2_665
C1 Ce1 C2 150.20(6) 2_665 .
C1 Ce1 C2 29.30(6) . .
C4 Ce1 C2 130.98(6) 2_665 .
C4 Ce1 C2 48.43(6) . .
C3 Ce1 C2 29.20(6) . .
C3 Ce1 C2 150.54(6) 2_665 .
C2 Ce1 C2 179.30(9) 2_665 .
C1 Ce1 C5 110.58(7) 2_665 .
C1 Ce1 C5 29.45(7) . .
C4 Ce1 C5 85.50(6) 2_665 .
C4 Ce1 C5 29.28(6) . .
C3 Ce1 C5 48.30(6) . .
C3 Ce1 C5 113.38(6) 2_665 .
C2 Ce1 C5 131.11(6) 2_665 .
C2 Ce1 C5 48.20(6) . .
C1 Ce1 C5 29.45(7) 2_665 2_665
C1 Ce1 C5 110.58(7) . 2_665
C4 Ce1 C5 29.28(6) 2_665 2_665
C4 Ce1 C5 85.49(6) . 2_665
C3 Ce1 C5 113.38(6) . 2_665
C3 Ce1 C5 48.30(6) 2_665 2_665
C2 Ce1 C5 48.20(6) 2_665 2_665
C2 Ce1 C5 131.10(6) . 2_665
C5 Ce1 C5 84.09(9) . 2_665
C1 Ce1 S1 130.35(5) 2_665 .
C1 Ce1 S1 86.99(6) . .
C4 Ce1 S1 119.54(4) 2_665 .
C4 Ce1 S1 126.59(4) . .
C3 Ce1 S1 100.98(4) . .
C3 Ce1 S1 96.72(4) 2_665 .
C2 Ce1 S1 102.40(4) 2_665 .
C2 Ce1 S1 78.21(4) . .
C5 Ce1 S1 116.37(4) . .
C5 Ce1 S1 145.02(5) 2_665 .
C1 Ce1 S1 86.99(6) 2_665 2_665
C1 Ce1 S1 130.35(5) . 2_665
C4 Ce1 S1 126.59(4) 2_665 2_665
C4 Ce1 S1 119.54(4) . 2_665
C3 Ce1 S1 96.72(4) . 2_665
C3 Ce1 S1 100.98(4) 2_665 2_665
C2 Ce1 S1 78.21(4) 2_665 2_665
C2 Ce1 S1 102.40(4) . 2_665
C5 Ce1 S1 145.02(5) . 2_665
C5 Ce1 S1 116.38(4) 2_665 2_665
S1 Ce1 S1 63.41(2) . 2_665
C14 Ce2 C14 138.38(9) 2_665 .
C14 Ce2 C12 48.35(6) 2_665 2_665
C14 Ce2 C12 122.93(6) . 2_665
C14 Ce2 C12 122.94(6) 2_665 .
C14 Ce2 C12 48.35(6) . .
C12 Ce2 C12 160.41(9) 2_665 .
C14 Ce2 C11 102.49(6) 2_665 .
C14 Ce2 C11 48.39(6) . .
C12 Ce2 C11 131.02(6) 2_665 .
C12 Ce2 C11 29.45(6) . .
C14 Ce2 C11 48.39(6) 2_665 2_665
C14 Ce2 C11 102.49(6) . 2_665
C12 Ce2 C11 29.46(6) 2_665 2_665
C12 Ce2 C11 131.02(6) . 2_665
C11 Ce2 C11 101.86(9) . 2_665
C14 Ce2 C13 150.33(6) 2_665 .
C14 Ce2 C13 29.34(6) . .
C12 Ce2 C13 150.74(6) 2_665 .
C12 Ce2 C13 29.10(6) . .
C11 Ce2 C13 48.23(6) . .
C11 Ce2 C13 131.38(6) 2_665 .
C14 Ce2 C13 29.34(6) 2_665 2_665
C14 Ce2 C13 150.33(6) . 2_665
C12 Ce2 C13 29.10(6) 2_665 2_665
C12 Ce2 C13 150.74(6) . 2_665
C11 Ce2 C13 131.38(6) . 2_665
C11 Ce2 C13 48.23(6) 2_665 2_665
C13 Ce2 C13 179.54(8) . 2_665
C14 Ce2 C15 29.40(6) 2_665 2_665
C14 Ce2 C15 110.03(6) . 2_665
C12 Ce2 C15 48.42(6) 2_665 2_665
C12 Ce2 C15 114.24(6) . 2_665
C11 Ce2 C15 86.24(6) . 2_665
C11 Ce2 C15 29.29(6) 2_665 2_665
C13 Ce2 C15 131.24(6) . 2_665
C13 Ce2 C15 48.31(6) 2_665 2_665
C14 Ce2 C15 110.04(6) 2_665 .
C14 Ce2 C15 29.40(6) . .
C12 Ce2 C15 114.24(6) 2_665 .
C12 Ce2 C15 48.42(6) . .
C11 Ce2 C15 29.29(6) . .
C11 Ce2 C15 86.24(6) 2_665 .
C13 Ce2 C15 48.31(6) . .
C13 Ce2 C15 131.24(6) 2_665 .
C15 Ce2 C15 83.86(8) 2_665 .
C14 Ce2 S1 126.45(5) 2_665 2_665
C14 Ce2 S1 90.53(4) . 2_665
C12 Ce2 S1 91.72(4) 2_665 2_665
C12 Ce2 S1 105.01(4) . 2_665
C11 Ce2 S1 130.59(4) . 2_665
C11 Ce2 S1 114.81(4) 2_665 2_665
C13 Ce2 S1 82.38(4) . 2_665
C13 Ce2 S1 98.01(4) 2_665 2_665
C15 Ce2 S1 140.14(4) 2_665 2_665
C15 Ce2 S1 119.72(4) . 2_665
C14 Ce2 S1 90.53(4) 2_665 .
C14 Ce2 S1 126.45(5) . .
C12 Ce2 S1 105.01(4) 2_665 .
C12 Ce2 S1 91.72(4) . .
C11 Ce2 S1 114.81(4) . .
C11 Ce2 S1 130.59(4) 2_665 .
C13 Ce2 S1 98.01(4) . .
C13 Ce2 S1 82.38(4) 2_665 .
C15 Ce2 S1 119.72(4) 2_665 .
C15 Ce2 S1 140.14(4) . .
S1 Ce2 S1 63.77(2) 2_665 .
C21 S1 Ce2 121.46(8) . .
C21 S1 Ce1 120.16(8) . .
Ce2 S1 Ce1 116.406(13) . .
C2 C1 C5 107.89(18) . .
C2 C1 C6 126.0(2) . .
C5 C1 C6 125.9(2) . .
C2 C1 Ce1 76.20(13) . .
C5 C1 Ce1 76.23(13) . .
C6 C1 Ce1 117.70(14) . .
C3 C2 C1 108.26(19) . .
C3 C2 C7 125.18(18) . .
C1 C2 C7 126.1(2) . .
C3 C2 Ce1 75.09(11) . .
C1 C2 Ce1 74.50(13) . .
C7 C2 Ce1 122.89(13) . .
C2 C3 C4 108.01(18) . .
C2 C3 C8 125.26(18) . .
C4 C3 C8 126.15(18) . .
C2 C3 Ce1 75.71(11) . .
C4 C3 Ce1 74.99(10) . .
C8 C3 Ce1 122.22(13) . .
C5 C4 C3 107.71(18) . .
C5 C4 C9 127.07(19) . .
C3 C4 C9 124.44(19) . .
C5 C4 Ce1 76.02(11) . .
C3 C4 Ce1 75.47(11) . .
C9 C4 Ce1 122.47(13) . .
C4 C5 C1 108.06(18) . .
C4 C5 C10 126.8(2) . .
C1 C5 C10 123.9(2) . .
C4 C5 Ce1 74.70(11) . .
C1 C5 Ce1 74.32(13) . .
C10 C5 Ce1 126.98(14) . .
C15 C11 C12 107.99(18) . .
C15 C11 C16 126.77(19) . .
C12 C11 C16 124.7(2) . .
C15 C11 Ce2 75.81(11) . .
C12 C11 Ce2 74.98(11) . .
C16 C11 Ce2 122.11(14) . .
C13 C12 C11 108.17(18) . .
C13 C12 C17 126.87(19) . .
C11 C12 C17 124.64(18) . .
C13 C12 Ce2 75.99(11) . .
C11 C12 Ce2 75.57(11) . .
C17 C12 Ce2 119.77(13) . .
C12 C13 C14 108.04(18) . .
C12 C13 C18 125.99(19) . .
C14 C13 C18 125.57(19) . .
C12 C13 Ce2 74.91(11) . .
C14 C13 Ce2 74.46(11) . .
C18 C13 Ce2 122.34(13) . .
C13 C14 C15 108.32(18) . .
C13 C14 C19 125.07(19) . .
C15 C14 C19 126.18(19) . .
C13 C14 Ce2 76.20(11) . .
C15 C14 Ce2 76.39(11) . .
C19 C14 Ce2 119.67(14) . .
C11 C15 C14 107.43(18) . .
C11 C15 C20 126.19(19) . .
C14 C15 C20 125.50(19) . .
C11 C15 Ce2 74.89(11) . .
C14 C15 Ce2 74.22(11) . .
C20 C15 Ce2 125.04(13) . .
C26 C21 C22 118.21(16) . .
C26 C21 S1 121.22(14) . .
C22 C21 S1 120.57(15) . .
C23 C22 C21 121.12(19) . .
C24 C23 C22 120.2(2) . .
C25 C24 C23 119.19(19) . .
C24 C25 C26 121.1(2) . .
C21 C26 C25 120.16(19) . .

loop_
_geom_bond_atom_site_label_1
_geom_bond_atom_site_label_2
_geom_bond_distance
_geom_bond_site_symmetry_2
Ce1 Cnt1 2.530 .
Ce2 Cnt2 2.530 .
Ce1 C1 2.790(3) 2_665
Ce1 C1 2.790(3) .
Ce1 C4 2.7980(19) 2_665
Ce1 C4 2.7980(19) .
Ce1 C3 2.8041(18) .
Ce1 C3 2.8041(18) 2_665
Ce1 C2 2.8119(19) 2_665
Ce1 C2 2.8120(19) .
Ce1 C5 2.815(2) .
Ce1 C5 2.815(2) 2_665
Ce1 S1 2.9975(8) .
Ce1 S1 2.9975(8) 2_665
Ce2 C14 2.7886(19) 2_665
Ce2 C14 2.7886(19) .
Ce2 C12 2.7971(19) 2_665
Ce2 C12 2.7971(19) .
Ce2 C11 2.805(2) .
Ce2 C11 2.805(2) 2_665
Ce2 C13 2.8109(19) .
Ce2 C13 2.8109(19) 2_665
Ce2 C15 2.8165(19) 2_665
Ce2 C15 2.8165(19) .
Ce2 S1 2.9824(8) 2_665
Ce2 S1 2.9824(8) .
S1 C21 1.7780(16) .
C1 C2 1.417(3) .
C1 C5 1.425(3) .
C1 C6 1.509(3) .
C2 C3 1.416(3) .
C2 C7 1.504(3) .
C3 C4 1.428(3) .
C3 C8 1.504(3) .
C4 C5 1.419(3) .
C4 C9 1.509(3) .
C5 C10 1.512(3) .
C11 C15 1.421(3) .
C11 C12 1.424(3) .
C11 C16 1.508(3) .
C12 C13 1.409(3) .
C12 C17 1.511(3) .
C13 C14 1.418(3) .
C13 C18 1.500(3) .
C14 C15 1.422(3) .
C14 C19 1.508(3) .
C15 C20 1.509(3) .
C21 C26 1.392(3) .
C21 C22 1.393(3) .
C22 C23 1.387(3) .
C23 C24 1.384(3) .
C24 C25 1.373(3) .
C25 C26 1.395(3) .
